data_7059104
loop_
_publ_author_name
'Bolotin, Dmitrii S.'
'Demakova, Marina Ya.'
'Legin, Anton A.'
'Suslonov, Vitaliy V.'
'Nazarov, Alexey A.'
'Jakupec, Michael A.'
'Keppler, Bernhard K.'
'Kukushkin, Vadim Yu.'

_publ_section_title
;
 Amidoxime platinum(ii) complexes: pH-dependent highly selective
 generation and cytotoxic activity
;
_journal_issue 14
_journal_name_full 'New Journal of Chemistry'
_journal_page_first 6840
_journal_paper_doi 10.1039/C7NJ00982H
_journal_volume 41
_journal_year 2017
_chemical_formula_moiety 'C9 H22 N2 O3 Pt S2'
_chemical_formula_sum 'C9 H22 N2 O3 Pt S2'
_chemical_formula_weight 465.49
_space_group_crystal_system orthorhombic
_space_group_IT_number 64
_space_group_name_Hall '-C 2ac 2'
_space_group_name_H-M_alt 'C m c e'
_atom_sites_solution_hydrogens mixed
_atom_sites_solution_primary iterative
_audit_creation_date 2016-03-30
_audit_creation_method
;
Olex2 1.2
(compiled 2016.02.19 svn.r3266 for OlexSys, GUI svn.r5155)
;
_audit_update_record
;
2016-04-20 deposited with the CCDC.
2017-06-01 downloaded from the CCDC.
;
_cell_angle_alpha 90
_cell_angle_beta 90
_cell_angle_gamma 90
_cell_formula_units_Z 8
_cell_length_a 9.3250(8)
_cell_length_b 18.8767(15)
_cell_length_c 17.497(2)
_cell_measurement_reflns_used 2467
_cell_measurement_temperature 100(2)
_cell_measurement_theta_max 31.0276
_cell_measurement_theta_min 2.6947
_cell_volume 3079.9(5)
_computing_cell_refinement
;
CrysAlisPro, Agilent Technologies,
Version 1.171.36.20 (release 27-06-2012 CrysAlis171 .NET)
(compiled Jul 11 2012,15:38:31)
;
_computing_data_collection
;
CrysAlisPro, Agilent Technologies,
Version 1.171.36.20 (release 27-06-2012 CrysAlis171 .NET)
(compiled Jul 11 2012,15:38:31)
;
_computing_data_reduction
;
CrysAlisPro, Agilent Technologies,
Version 1.171.36.20 (release 27-06-2012 CrysAlis171 .NET)
(compiled Jul 11 2012,15:38:31)
;
_computing_molecular_graphics 'Olex2 (Dolomanov et al., 2009)'
_computing_publication_material 'Olex2 (Dolomanov et al., 2009)'
_computing_structure_refinement 'ShelXL (Sheldrick, 2015)'
_computing_structure_solution
;
Superflip (Palatinus & Chapuis, 2007;Palatinus & van der Lee, 2008;
Palatinus et al., 2012)
;
_diffrn_ambient_temperature 100(2)
_diffrn_detector_area_resol_mean 16.2096
_diffrn_measured_fraction_theta_full 0.971
_diffrn_measured_fraction_theta_max 0.960
_diffrn_measurement_details
;
#__ type_ start__ end____ width___ exp.time_
  1 omega   63.00   94.00   1.0000   40.0000
omega____ theta____ kappa____ phi______ frames
    -       23.3616  178.0000 -180.0000 31

#__ type_ start__ end____ width___ exp.time_
  2 omega   -7.00   76.00   1.0000   40.0000
omega____ theta____ kappa____ phi______ frames
    -       23.3616   77.0000 -150.0000 83

#__ type_ start__ end____ width___ exp.time_
  3 omega  -30.00   45.00   1.0000   40.0000
omega____ theta____ kappa____ phi______ frames
    -       23.3616    0.0000  -30.0000 75
;
_diffrn_measurement_device_type 'Xcalibur, Eos'
_diffrn_measurement_method '\w scans'
_diffrn_orient_matrix_UB_11 -0.0045532000
_diffrn_orient_matrix_UB_12 -0.0141181000
_diffrn_orient_matrix_UB_13 0.0699908000
_diffrn_orient_matrix_UB_21 0.0338435000
_diffrn_orient_matrix_UB_22 0.0174688000
_diffrn_orient_matrix_UB_23 0.0221904000
_diffrn_orient_matrix_UB_31 -0.0217764000
_diffrn_orient_matrix_UB_32 0.0301932000
_diffrn_orient_matrix_UB_33 0.0197545000
_diffrn_radiation_monochromator graphite
_diffrn_radiation_type MoK\a
_diffrn_radiation_wavelength 0.71073
_diffrn_reflns_av_R_equivalents 0.0234
_diffrn_reflns_av_unetI/netI 0.0239
_diffrn_reflns_Laue_measured_fraction_full 0.971
_diffrn_reflns_Laue_measured_fraction_max 0.960
_diffrn_reflns_limit_h_max 6
_diffrn_reflns_limit_h_min -12
_diffrn_reflns_limit_k_max 24
_diffrn_reflns_limit_k_min -24
_diffrn_reflns_limit_l_max 21
_diffrn_reflns_limit_l_min -12
_diffrn_reflns_number 5640
_diffrn_reflns_point_group_measured_fraction_full 0.971
_diffrn_reflns_point_group_measured_fraction_max 0.960
_diffrn_reflns_theta_full 25.242
_diffrn_reflns_theta_max 27.474
_diffrn_reflns_theta_min 2.700
_diffrn_source 'Enhance (Mo) X-ray Source'
_exptl_absorpt_coefficient_mu 9.382
_exptl_absorpt_correction_T_max 1.00000
_exptl_absorpt_correction_T_min 0.44839
_exptl_absorpt_correction_type multi-scan
_exptl_absorpt_process_details
;
CrysAlisPro, Agilent Technologies,
Version 1.171.36.20 (release 27-06-2012 CrysAlis171 .NET)
(compiled Jul 11 2012,15:38:31)
Empirical absorption correction using spherical harmonics,
 implemented in SCALE3 ABSPACK scaling algorithm.
;
_exptl_crystal_colour 'clear yellow'
_exptl_crystal_colour_lustre clear
_exptl_crystal_colour_primary yellow
_exptl_crystal_density_diffrn 2.008
_exptl_crystal_description needle
_exptl_crystal_F_000 1792
_exptl_crystal_size_max 0.3
_exptl_crystal_size_mid 0.15
_exptl_crystal_size_min 0.15
_refine_diff_density_max 2.754
_refine_diff_density_min -1.154
_refine_diff_density_rms 0.156
_refine_ls_extinction_method none
_refine_ls_goodness_of_fit_ref 1.124
_refine_ls_hydrogen_treatment constr
_refine_ls_matrix_type full
_refine_ls_number_parameters 97
_refine_ls_number_reflns 1809
_refine_ls_number_restraints 0
_refine_ls_restrained_S_all 1.124
_refine_ls_R_factor_all 0.0282
_refine_ls_R_factor_gt 0.0245
_refine_ls_shift/su_max 0.001
_refine_ls_shift/su_mean 0.000
_refine_ls_structure_factor_coef Fsqd
_refine_ls_weighting_details 'w=1/[\s^2^(Fo^2^)+(0.0239P)^2^+23.7758P] where P=(Fo^2^+2Fc^2^)/3'
_refine_ls_weighting_scheme calc
_refine_ls_wR_factor_gt 0.0598
_refine_ls_wR_factor_ref 0.0616
_reflns_Friedel_coverage 0.000
_reflns_number_gt 1636
_reflns_number_total 1809
_reflns_threshold_expression 'I > 2\s(I)'
_cod_data_source_file c7nj00982h2.cif
_cod_data_source_block 4c
_cod_original_sg_symbol_Hall '-C 2bc 2'
_cod_database_code 7059104
_chemical_oxdiff_formula 'C9 H22 N2 O3 Pt S2'
_shelx_space_group_comment
;
The symmetry employed for this shelxl refinement is uniquely defined
by the following loop, which should always be used as a source of
symmetry information in preference to the above space-group names.
They are only intended as comments.
;
_reflns_odcompleteness_completeness 95.72
_reflns_odcompleteness_iscentric 1
_reflns_odcompleteness_theta 28.51
_olex2_refinement_description
;
1. Fixed Uiso
 At 1.2 times of:
  All N(H) groups
 At 1.5 times of:
  All C(H,H) groups, All C(H,H,H) groups
2.a Riding coordinates:
 C5(H5A,H5B)
2.b Aromatic/amide H refined with riding coordinates:
 N2(H2)
2.c Idealised Me refined as rotating group:
 C3(H3A,H3B,H3C), C4(H4A,H4B,H4C), C6(H6A,H6B,H6C)
;
_shelx_shelxl_version_number 2014/7
_olex2_submission_special_instructions 'No special instructions were received'

loop_
_space_group_symop_operation_xyz
'x, y, z'
'-x, -y+1/2, z+1/2'
'x, -y, -z'
'-x, y+1/2, -z+1/2'
'x+1/2, y+1/2, z'
'-x+1/2, -y+1, z+1/2'
'x+1/2, -y+1/2, -z'
'-x+1/2, y+1, -z+1/2'
'-x, -y, -z'
'x, y-1/2, -z-1/2'
'-x, y, z'
'x, -y-1/2, z-1/2'
'-x+1/2, -y+1/2, -z'
'x+1/2, y, -z-1/2'
'-x+1/2, y+1/2, z'
'x+1/2, -y, z-1/2'

loop_
_atom_site_label
_atom_site_type_symbol
_atom_site_fract_x
_atom_site_fract_y
_atom_site_fract_z
_atom_site_U_iso_or_equiv
_atom_site_adp_type
_atom_site_occupancy
_atom_site_site_symmetry_order
_atom_site_calc_flag
_atom_site_refinement_flags_posn
_atom_site_refinement_flags_adp
_atom_site_refinement_flags_occupancy
Pt1 Pt 0.5000 0.25464(2) 0.51911(2) 0.01166(9) Uani 1 2 d S T P
S1 S 0.5000 0.37267(8) 0.51135(12) 0.0249(4) Uani 1 2 d S T P
S2 S 0.5000 0.23243(9) 0.39497(10) 0.0172(3) Uani 1 2 d S T P
O1 O 0.5000 0.2622(2) 0.6316(3) 0.0158(9) Uani 1 2 d S T P
O2 O 0.5000 0.4083(3) 0.4376(4) 0.0482(17) Uani 1 2 d S T P
O3 O 0.5000 0.1569(3) 0.3776(3) 0.0243(10) Uani 1 2 d S T P
N1 N 0.5000 0.1949(3) 0.6700(3) 0.0130(10) Uani 1 2 d S T P
N2 N 0.5000 0.1541(3) 0.5462(3) 0.0133(10) Uani 1 2 d S T P
H2 H 0.5000 0.1199 0.5121 0.016 Uiso 1 2 calc RS T P
C1 C 0.5000 0.1422(3) 0.6232(3) 0.0114(11) Uani 1 2 d S T P
C2 C 0.5000 0.0671(3) 0.6538(4) 0.0141(12) Uani 1 2 d S T P
C3 C 0.3549(6) 0.4051(3) 0.5627(5) 0.0460(17) Uani 1 1 d . . .
H3A H 0.3563 0.4570 0.5617 0.069 Uiso 1 1 calc GR . .
H3B H 0.3609 0.3887 0.6157 0.069 Uiso 1 1 calc GR . .
H3C H 0.2656 0.3880 0.5397 0.069 Uiso 1 1 calc GR . .
C4 C 0.3532(5) 0.2728(3) 0.3482(3) 0.0246(10) Uani 1 1 d . . .
H4A H 0.2641 0.2492 0.3636 0.037 Uiso 1 1 calc GR . .
H4B H 0.3653 0.2686 0.2927 0.037 Uiso 1 1 calc GR . .
H4C H 0.3487 0.3230 0.3623 0.037 Uiso 1 1 calc GR . .
C5 C 0.5000 0.0663(4) 0.7401(4) 0.038(2) Uani 1 2 d S T P
H5A H 0.4159 0.0900 0.7589 0.056 Uiso 1 1 d R . .
H5B H 0.5000 0.0181 0.7575 0.056 Uiso 1 2 d RS T P
C6 C 0.3673(5) 0.0282(3) 0.6244(3) 0.0292(12) Uani 1 1 d . . .
H6A H 0.2808 0.0527 0.6421 0.044 Uiso 1 1 calc GR . .
H6B H 0.3673 -0.0205 0.6438 0.044 Uiso 1 1 calc GR . .
H6C H 0.3686 0.0275 0.5684 0.044 Uiso 1 1 calc GR . .

loop_
_atom_site_aniso_label
_atom_site_aniso_U_11
_atom_site_aniso_U_22
_atom_site_aniso_U_33
_atom_site_aniso_U_23
_atom_site_aniso_U_13
_atom_site_aniso_U_12
Pt1 0.00904(12) 0.01020(12) 0.01574(15) 0.00308(9) 0.000 0.000
S1 0.0141(7) 0.0113(7) 0.0492(12) 0.0074(7) 0.000 0.000
S2 0.0117(6) 0.0265(8) 0.0135(8) 0.0095(7) 0.000 0.000
O1 0.017(2) 0.0131(19) 0.017(2) 0.0022(18) 0.000 0.000
O2 0.042(3) 0.026(3) 0.077(5) 0.034(3) 0.000 0.000
O3 0.035(3) 0.028(2) 0.011(2) -0.004(2) 0.000 0.000
N1 0.015(2) 0.013(2) 0.011(3) 0.000(2) 0.000 0.000
N2 0.019(2) 0.010(2) 0.011(3) -0.002(2) 0.000 0.000
C1 0.007(2) 0.016(3) 0.011(3) 0.004(2) 0.000 0.000
C2 0.014(3) 0.013(3) 0.016(3) 0.004(2) 0.000 0.000
C3 0.028(3) 0.017(2) 0.093(5) -0.004(3) 0.018(3) 0.007(2)
C4 0.0109(18) 0.041(3) 0.022(3) 0.017(2) -0.0036(19) -0.0004(18)
C5 0.079(6) 0.020(3) 0.014(4) 0.000(3) 0.000 0.000
C6 0.025(2) 0.022(2) 0.041(3) 0.007(2) -0.004(2) -0.0060(19)

loop_
_atom_type_symbol
_atom_type_description
_atom_type_scat_dispersion_real
_atom_type_scat_dispersion_imag
_atom_type_scat_source
C C 0.0033 0.0016 'International Tables Vol C Tables 4.2.6.8 and 6.1.1.4'
H H 0.0000 0.0000 'International Tables Vol C Tables 4.2.6.8 and 6.1.1.4'
N N 0.0061 0.0033 'International Tables Vol C Tables 4.2.6.8 and 6.1.1.4'
O O 0.0106 0.0060 'International Tables Vol C Tables 4.2.6.8 and 6.1.1.4'
Pt Pt -1.7033 8.3905 'International Tables Vol C Tables 4.2.6.8 and 6.1.1.4'
S S 0.1246 0.1234 'International Tables Vol C Tables 4.2.6.8 and 6.1.1.4'

loop_
_geom_angle_atom_site_label_1
_geom_angle_atom_site_label_2
_geom_angle_atom_site_label_3
_geom_angle
_geom_angle_site_symmetry_1
_geom_angle_site_symmetry_3
S2 Pt1 S1 97.44(7) . .
O1 Pt1 S1 89.35(13) . .
O1 Pt1 S2 173.22(12) . .
N2 Pt1 S1 169.44(16) . .
N2 Pt1 S2 93.12(16) . .
N2 Pt1 O1 80.09(19) . .
O2 S1 Pt1 121.0(3) . .
O2 S1 C3 107.2(3) . .
O2 S1 C3 107.2(3) . 11_655
C3 S1 Pt1 108.71(19) 11_655 .
C3 S1 Pt1 108.72(19) . .
C3 S1 C3 102.4(5) 11_655 .
O3 S2 Pt1 112.9(2) . .
O3 S2 C4 109.0(2) . .
O3 S2 C4 109.0(2) . 11_655
C4 S2 Pt1 111.90(19) . .
C4 S2 Pt1 111.90(19) 11_655 .
C4 S2 C4 101.5(3) . 11_655
N1 O1 Pt1 113.8(3) . .
C1 N1 O1 112.6(5) . .
Pt1 N2 H2 123.2 . .
C1 N2 Pt1 113.5(4) . .
C1 N2 H2 123.2 . .
N1 C1 N2 120.0(5) . .
N1 C1 C2 119.9(5) . .
N2 C1 C2 120.1(5) . .
C1 C2 C6 109.3(4) . 11_655
C1 C2 C6 109.3(4) . .
C5 C2 C1 111.2(5) . .
C5 C2 C6 109.4(4) . .
C5 C2 C6 109.4(4) . 11_655
C6 C2 C6 108.2(6) 11_655 .
S1 C3 H3A 109.5 . .
S1 C3 H3B 109.5 . .
S1 C3 H3C 109.5 . .
H3A C3 H3B 109.5 . .
H3A C3 H3C 109.5 . .
H3B C3 H3C 109.5 . .
S2 C4 H4A 109.5 . .
S2 C4 H4B 109.5 . .
S2 C4 H4C 109.5 . .
H4A C4 H4B 109.5 . .
H4A C4 H4C 109.5 . .
H4B C4 H4C 109.5 . .
C2 C5 H5A 109.7 . .
C2 C5 H5B 109.0 . .
H5A C5 H5B 109.5 . .
C2 C6 H6A 109.5 . .
C2 C6 H6B 109.5 . .
C2 C6 H6C 109.5 . .
H6A C6 H6B 109.5 . .
H6A C6 H6C 109.5 . .
H6B C6 H6C 109.5 . .

loop_
_geom_bond_atom_site_label_1
_geom_bond_atom_site_label_2
_geom_bond_distance
_geom_bond_site_symmetry_2
Pt1 S1 2.2323(16) .
Pt1 S2 2.2122(17) .
Pt1 O1 1.972(5) .
Pt1 N2 1.956(5) .
S1 O2 1.455(7) .
S1 C3 1.736(6) 11_655
S1 C3 1.736(6) .
S2 O3 1.458(5) .
S2 C4 1.768(4) 11_655
S2 C4 1.768(4) .
O1 N1 1.437(6) .
N1 C1 1.289(8) .
N2 H2 0.8800 .
N2 C1 1.365(8) .
C1 C2 1.515(8) .
C2 C5 1.511(10) .
C2 C6 1.528(6) 11_655
C2 C6 1.528(6) .
C3 H3A 0.9800 .
C3 H3B 0.9800 .
C3 H3C 0.9800 .
C4 H4A 0.9800 .
C4 H4B 0.9800 .
C4 H4C 0.9800 .
C5 H5A 0.9599 .
C5 H5B 0.9599 .
C6 H6A 0.9800 .
C6 H6B 0.9800 .
C6 H6C 0.9800 .

loop_
_geom_torsion_atom_site_label_1
_geom_torsion_atom_site_label_2
_geom_torsion_atom_site_label_3
_geom_torsion_atom_site_label_4
_geom_torsion
_geom_torsion_site_symmetry_4
Pt1 O1 N1 C1 0.000(1) .
Pt1 N2 C1 N1 0.000(1) .
Pt1 N2 C1 C2 180.000(1) .
O1 N1 C1 N2 0.000(2) .
O1 N1 C1 C2 180.000(1) .
N1 C1 C2 C5 0.000(2) .
N1 C1 C2 C6 120.9(4) .
N1 C1 C2 C6 -120.9(4) 11_655
N2 C1 C2 C5 180.000(2) .
N2 C1 C2 C6 -59.1(4) .
N2 C1 C2 C6 59.1(4) 11_655
